data_2102130
loop_
_publ_author_name
'Porcher, Florence'
'Souhassou, Mohamed'
'Graafsma, Heinz'
'Puig-Molina, Anna'
'Dusausoy, Yves'
'Lecomte, Claude'

_publ_section_title
;
 Refinement of framework disorder in dehydrated CaA zeolite from
 single-crystal synchrotron data
;
_journal_issue 5
_journal_name_full 'Acta Crystallographica Section B'
_journal_page_first 766
_journal_page_last 772
_journal_paper_doi 10.1107/S0108768100006893
_journal_volume 56
_journal_year 2000
_chemical_formula_analytical 'Na0.05(5) Cl0.3(3) Ca49.8(1) Al88.5(1) Si100.29(6) O384.0(6)'
_chemical_formula_structural '(Ca (AlO4)2 (SiO4)2)48'
_chemical_formula_sum 'Al96 Ca48 O384 Si96'
_chemical_formula_weight 13380.3
_chemical_name_common 'Dehydrated Ca-A zeolite'
_symmetry_cell_setting cubic
_symmetry_space_group_name_Hall 'F -4c 2 3'
_symmetry_space_group_name_H-M 'F -4 3 c'
_audit_creation_method 'a la main'
_cell_angle_alpha 90.0
_cell_angle_beta 90.0
_cell_angle_gamma 90.0
_cell_formula_units_Z 1
_cell_length_a 24.47
_cell_length_b 24.47
_cell_length_c 24.47
_cell_measurement_temperature 293
_cell_volume 14652
_computing_cell_refinement 'Siemens Smart'
_computing_data_collection 'Siemens Smart'
_computing_data_reduction 'Siemens Smart + SORTAV'
_computing_structure_refinement Molly
_computing_structure_solution 'Nrcvax (Gabe et al., 1989)'
_diffrn_ambient_temperature 293
_diffrn_measurement_device 'Siemens Smart CCD'
_diffrn_measurement_method \w
_diffrn_radiation_source E.S.R.F.
_diffrn_radiation_type synchrotron
_diffrn_radiation_wavelength .248
_diffrn_reflns_av_R_equivalents 5.93
_diffrn_reflns_limit_h_max 64
_diffrn_reflns_limit_h_min -34
_diffrn_reflns_limit_k_max 34
_diffrn_reflns_limit_k_min -61
_diffrn_reflns_limit_l_max 57
_diffrn_reflns_limit_l_min -54
_diffrn_reflns_number 16629
_diffrn_reflns_theta_max 20.32
_exptl_crystal_colour Colourless
_exptl_crystal_density_diffrn 1.517
_exptl_crystal_description 'Transparent cubic crystals'
_exptl_crystal_size_max .11
_exptl_crystal_size_mid .10
_exptl_crystal_size_min .09
_refine_diff_density_max 6.5
_refine_diff_density_min 1.2
_refine_ls_goodness_of_fit_all 2.450
_refine_ls_goodness_of_fit_obs 2.450
_refine_ls_matrix_type full
_refine_ls_number_parameters 78
_refine_ls_number_reflns 1147
_refine_ls_R_factor_all .0700
_refine_ls_R_factor_obs .0700
_refine_ls_shift/esd_max .2
_refine_ls_structure_factor_coef F
_refine_ls_weighting_details w=1/\s^2^
_refine_ls_weighting_scheme calc
_refine_ls_wR_factor_all .0667
_refine_ls_wR_factor_obs .0667
_reflns_number_observed 1269
_reflns_number_total 1269
_reflns_threshold_expression I>0
_cod_data_source_file br0095.cif
_cod_data_source_block hyp-d

loop_
_cod_changelog_entry_id
_cod_changelog_entry_author
_cod_changelog_entry_date
_cod_changelog_entry_text
1 'cif_fix_values 3143 2015-03-26 13:38:13Z robertas' 2015-04-02T14:22:18+03:00
;The following automatic conversions were performed:

'_refine_ls_weighting_scheme' value 'w=1/\s^2^' was changed to
'calc'. New tag '_refine_ls_weighting_details' was created. The value
of the new tag was set to 'w=1/\s^2^'.

Automatic conversion script
Id: cif_fix_values 3143 2015-03-26 13:38:13Z robertas 
;
2 'Steef Boerrigter' 2023-02-22T10:07:00+02:00
;Corrected space group operators
The authors must have copied blocks and applied the F centering by hand.
In one block they forgot to remove all the 1/2s, where 1/2+1/2->1->0
-1/2+Y,X,1/2+Z  --> +1/2+Y,X,Z
...
-1/2-Z,-Y,1/2+X --> +1/2-Z,-Y,X
;
3 'Saulius Gra\<zulis' 2023-02-23T11:26:00+02:00
;Converting _cod_depositor_comments to the _cod_changelog_entry_... loop.
Adding the _cod_entry_issue_... loop.
;
4 'Saulius Gra\<zulis' 2023-02-23T14:56:00+02:00
;Adding data source block.
;
5 'Saulius Gra\<zulis' 2023-02-23T15:46:42+02:00
;Removing superfluous text field marks from the '_chemical_formula_analytical'
value.
;

loop_
_cod_entry_issue_id
_cod_entry_issue_origin
_cod_entry_issue_severity
_cod_entry_issue_author
_cod_entry_issue_date
_cod_entry_issue_description
1 original warning 'Saulius Gra\<zulis' 2023-02-23T11:26:00+02:00
;\
The summary formula provided by the authors does not match the formula
calculated from the atomic coordinates:

saulius@tasmanijos-velnias extra-check-needed/ $ cif_cell_contents --version
cod-tools version 2.10

saulius@tasmanijos-velnias extra-check-needed/ $ cif_cell_contents 2102130.cif
Al96 Ca25.088 O384 Si96

saulius@tasmanijos-velnias extra-check-needed/ $ \
awk -F"'" '/^_chemical_formula_sum/ {print $2}' 2102130.cif
Al96 Ca48 O384 Si96
;
2 original warning 'Saulius Gra\<zulis' 2023-02-23T11:26:00+02:00
;\
Atom O2 and Ca ions are described as disordered in the original
publication [1], but the disorder is not marked up in the
supplementary CIF, and there is no clear indication how the disorder
groups should be assigned, especially for the Ca2+ ions. For this
reason disorder groups were not added to this entry during data
curation.

When computing covalent bond network, steric clashes will arise, e.g:

saulius@tasmanijos-velnias extra-check-needed/ $ cif_molecule --version
cod-tools version 2.10

saulius@tasmanijos-velnias extra-check-needed/ $ \
cif_molecule --max-polymer-span=1 --ignore-bumps 2102130.cif > /dev/null
/usr/bin/cif_molecule: 2102130.cif data_2102130: \
WARNING, atoms "Ca3b_2_445" and "Ca2_2_555" are too close \
(distance = 0.8301) and are considered a bump.
/usr/bin/cif_molecule: 2102130.cif data_2102130: \
WARNING, atoms "Ca2_2_445" and "Ca3b_2_555" are too close \
(distance = 0.8301) and are considered a bump.
/usr/bin/cif_molecule: 2102130.cif data_2102130: \
WARNING, atoms "Ca2_2_445" and "Ca3b_7_555" are too close \
(distance = 0.8301) and are considered a bump.
/usr/bin/cif_molecule: 2102130.cif data_2102130: \
WARNING, atoms "Ca3b_46_444" and "Ca2_39_555" are too close \
(distance = 0.8301) and are considered a bump.
/usr/bin/cif_molecule: 2102130.cif data_2102130: \
WARNING, atoms "Ca2_39_444" and "Ca3b_39_555" are too close \
(distance = 0.8301) and are considered a bump.
/usr/bin/cif_molecule: 2102130.cif data_2102130: \
WARNING, 15743 pair(s) of atoms are too close to each other \
and are considered as bumps.

[2] Porcher et al. 2000, DOI: https://doi.org/10.1107/S0108768100006893
;

_cod_database_code 2102130

loop_
_symmetry_equiv_pos_as_xyz
X,Y,Z
-X,-Y,Z
-X,Y,-Z
X,-Y,-Z
Z,X,Y
Z,-X,-Y
-Z,-X,Y
-Z,X,-Y
Y,Z,X
-Y,Z,-X
Y,-Z,-X
-Y,-Z,X
1/2+Y,1/2+X,1/2+Z
1/2-Y,1/2-X,1/2+Z
1/2+Y,1/2-X,1/2-Z
1/2-Y,1/2+X,1/2-Z
1/2+X,1/2+Z,1/2+Y
1/2-X,1/2+Z,1/2-Y
1/2-X,1/2-Z,1/2+Y
1/2+X,1/2-Z,1/2-Y
1/2+Z,1/2+Y,1/2+X
1/2+Z,1/2-Y,1/2-X
1/2-Z,1/2+Y,1/2-X
1/2-Z,1/2-Y,1/2+X
X,1/2+Y,1/2+Z
-X,1/2-Y,1/2+Z
-X,1/2+Y,1/2-Z
X,1/2-Y,1/2-Z
Z,1/2+X,1/2+Y
Z,1/2-X,1/2-Y
-Z,1/2-X,1/2+Y
-Z,1/2+X,1/2-Y
Y,1/2+Z,1/2+X
-Y,1/2+Z,1/2-X
Y,1/2-Z,1/2-X
-Y,1/2-Z,1/2+X
1/2+Y,X,Z
1/2-Y,-X,Z
1/2+Y,-X,-Z
1/2-Y,X,-Z
1/2+X,Z,Y
1/2-X,Z,-Y
1/2-X,-Z,Y
1/2+X,-Z,-Y
1/2+Z,Y,X
1/2+Z,-Y,-X
1/2-Z,Y,-X
1/2-Z,-Y,X
1/2+X,Y,1/2+Z
1/2-X,-Y,1/2+Z
1/2-X,Y,1/2-Z
1/2+X,-Y,1/2-Z
1/2+Z,X,1/2+Y
1/2+Z,-X,1/2-Y
1/2-Z,-X,1/2+Y
1/2-Z,X,1/2-Y
1/2+Y,Z,1/2+X
1/2-Y,Z,1/2-X
1/2+Y,-Z,1/2-X
1/2-Y,-Z,1/2+X
Y,1/2+X,Z
-Y,1/2-X,Z
Y,1/2-X,-Z
-Y,1/2+X,-Z
X,1/2+Z,Y
-X,1/2+Z,-Y
-X,1/2-Z,Y
X,1/2-Z,-Y
Z,1/2+Y,X
Z,1/2-Y,-X
-Z,1/2+Y,-X
-Z,1/2-Y,X
1/2+X,1/2+Y,Z
1/2-X,1/2-Y,Z
1/2-X,1/2+Y,-Z
1/2+X,1/2-Y,-Z
1/2+Z,1/2+X,Y
1/2+Z,1/2-X,-Y
1/2-Z,1/2-X,Y
1/2-Z,1/2+X,-Y
1/2+Y,1/2+Z,X
1/2-Y,1/2+Z,-X
1/2+Y,1/2-Z,-X
1/2-Y,1/2-Z,X
Y,X,1/2+Z
-Y,-X,1/2+Z
Y,-X,1/2-Z
-Y,X,1/2-Z
X,Z,1/2+Y
-X,Z,1/2-Y
-X,-Z,1/2+Y
X,-Z,1/2-Y
Z,Y,1/2+X
Z,-Y,1/2-X
-Z,Y,1/2-X
-Z,-Y,1/2+X

loop_
_atom_site_aniso_label
_atom_site_aniso_U_11
_atom_site_aniso_U_22
_atom_site_aniso_U_33
_atom_site_aniso_U_12
_atom_site_aniso_U_13
_atom_site_aniso_U_23
Si .0222(6) .0159(6) .0124(5) -.0080(10) .0030(10) .0054(4)
Al .0279(7) .0114(6) .0147(6) .000(2) .000(2) .0040(5)
O1 .078(3) .055(2) .0140(10) -.014(7) .013(5) -.002(2)
O2a .044(6) .015(4) .031(6) .016(4) .022(5) .016(2)
O2b .028(7) .050(10) .031(7) -.001(7) .006(6) .025(4)
O3a .042(5) .039(6) .039(3) .014(3) .004(3) -.003(3)
O3b .034(4) .053(6) .049(4) -.028(3) .000(3) -.010(3)
Ca1 .048(2) .048(2) .048(2) -.022(3) -.022(3) -.022(3)
Ca2 .045(2) .045(2) .045(2) .008(2) .008(2) .008(2)
Ca3a .062(4) .062(4) .062(4) .036(5) .036(5) .036(5)

loop_
_atom_site_label
_atom_site_fract_x
_atom_site_fract_y
_atom_site_fract_z
_atom_site_U_iso_or_equiv
_atom_site_thermal_displace_type
_atom_site_calc_flag
_atom_site_occupancy
_atom_site_type_symbol
Si .0006(2) .09217(6) .18416(5) .0168(6) Uani d 1 Si
Al -.0007(2) .18732(5) .09098(7) .0180(6) Uani d 1 Al
O1 .0011(7) .1085(2) .2462(2) .049(2) Uani d 1 O
O2a .0120(6) .1394(5) .1409(6) .030(6) Uani d .5 O
O2b -.0102(6) .1468(7) .1478(7) .036(8) Uani d .5 O
O3a .0557(4) .0574(4) .1647(3) .040(5) Uani d 1 O
O3b -.0524(4) .0579(4) .1709(3) .045(5) Uani d 1 O
Ca1 -.0689(3) .0689(3) .0689(3) .048(2) Uani d .25(2) Ca
Ca2 .0858(3) .0858(3) .0858(3) .045(2) Uani d .17(2) Ca
Ca3a -.0975(4) .0975(4) .0975(4) .062(4) Uani d .124(3) Ca
Ca3b .1011(7) .0997(7) .1127(3) .0170(10) Uiso d .080(10) Ca

loop_
_atom_type_symbol
_atom_type_description
_atom_type_scat_dispersion_real
_atom_type_scat_dispersion_imag
_atom_type_scat_source
Si Si .0000 .0000 'International Tables Vol C Tables 4.2.6.8 and 6.1.1.4'
Al Al .0000 .0000 'International Tables Vol C Tables 4.2.6.8 and 6.1.1.4'
O O .0000 .0000 'International Tables Vol C Tables 4.2.6.8 and 6.1.1.4'
Ca Ca .0000 .0000 'International Tables Vol C Tables 4.2.6.8 and 6.1.1.4'
